data_4336333
loop_
_publ_author_name
'Sergio S. Rozenel'
'Rosa Padilla'
'John Arnold'

_publ_section_title
;
 Chemistry of Reduced Monomeric and Dimeric Cobalt Complexes Supported by
 a PNP Pincer Ligand
;
_journal_name_full 'Inorganic Chemistry'
_journal_page_first 11544
_journal_page_last 11550
_journal_paper_doi 10.1021/ic4018882
_journal_volume 52
_journal_year 2013
_chemical_formula_moiety 'C22 H44 Cl Co N P2 Si'
_chemical_formula_sum 'C22 H44 Cl Co N P2 Si'
_chemical_formula_weight 506.99
_chemical_name_systematic
; 
 ? 
;
_space_group_IT_number 4
_symmetry_cell_setting monoclinic
_symmetry_space_group_name_Hall 'P 2yb'
_symmetry_space_group_name_H-M 'P 1 21 1'
_atom_sites_solution_hydrogens geom
_atom_sites_solution_primary direct
_atom_sites_solution_secondary difmap
_audit_creation_method SHELXL-97
_cell_angle_alpha 90.00
_cell_angle_beta 100.01(2)
_cell_angle_gamma 90.00
_cell_formula_units_Z 4
_cell_length_a 10.729(3)
_cell_length_b 20.878(3)
_cell_length_c 12.305(2)
_cell_measurement_reflns_used 5285
_cell_measurement_temperature 100(2)
_cell_measurement_theta_max 0.939
_cell_measurement_theta_min 0.878
_cell_volume 2714.4(10)
_computing_cell_refinement 'Bruker APEX2 v. 2009.1'
_computing_data_collection 'Bruker APEX2 v. 2009.1'
_computing_data_reduction 'Bruker APEX2 v. 2009.1'
_computing_molecular_graphics ORTEP-32
_computing_publication_material WinGX
_computing_structure_refinement 'SHELXL-97 (Sheldrick, 2008)'
_computing_structure_solution SIR-97
_diffrn_ambient_temperature 100(2)
_diffrn_detector_area_resol_mean 8.366
_diffrn_measured_fraction_theta_full 0.974
_diffrn_measured_fraction_theta_max 0.974
_diffrn_measurement_device_type 'Bruker APEX-II CCD'
_diffrn_measurement_method '\f and \w scans'
_diffrn_radiation_monochromator 'QUAZAR multilayer mirrors'
_diffrn_radiation_source 'microfocus sealed tube'
_diffrn_radiation_type MoK\a
_diffrn_radiation_wavelength 0.71073
_diffrn_reflns_av_R_equivalents 0.1755
_diffrn_reflns_av_sigmaI/netI 0.1934
_diffrn_reflns_limit_h_max 12
_diffrn_reflns_limit_h_min -13
_diffrn_reflns_limit_k_max 25
_diffrn_reflns_limit_k_min -25
_diffrn_reflns_limit_l_max 14
_diffrn_reflns_limit_l_min -14
_diffrn_reflns_number 47501
_diffrn_reflns_theta_full 25.65
_diffrn_reflns_theta_max 25.65
_diffrn_reflns_theta_min 1.68
_exptl_absorpt_coefficient_mu 0.902
_exptl_absorpt_correction_T_max 0.939
_exptl_absorpt_correction_T_min 0.878
_exptl_absorpt_correction_type multi-scan
_exptl_absorpt_process_details SADABS
_exptl_crystal_colour YELLOW
_exptl_crystal_density_diffrn 1.243
_exptl_crystal_description ROD
_exptl_crystal_F_000 1084
_exptl_crystal_size_max 0.15
_exptl_crystal_size_mid 0.12
_exptl_crystal_size_min 0.07
_refine_diff_density_max 1.293
_refine_diff_density_min -0.866
_refine_diff_density_rms 0.139
_refine_ls_abs_structure_details 'Flack H D (1983), Acta Cryst. A39, 876-881'
_refine_ls_abs_structure_Flack 0.59(4)
_refine_ls_extinction_method none
_refine_ls_goodness_of_fit_ref 1.039
_refine_ls_hydrogen_treatment constr
_refine_ls_matrix_type full
_refine_ls_number_parameters 495
_refine_ls_number_reflns 9894
_refine_ls_number_restraints 13
_refine_ls_restrained_S_all 1.039
_refine_ls_R_factor_all 0.1889
_refine_ls_R_factor_gt 0.1012
_refine_ls_shift/su_max 0.005
_refine_ls_shift/su_mean 0.000
_refine_ls_structure_factor_coef Fsqd
_refine_ls_weighting_details 'calc w=1/[\s^2^(Fo^2^)+(0.1425P)^2^+0.0000P] where P=(Fo^2^+2Fc^2^)/3'
_refine_ls_weighting_scheme calc
_refine_ls_wR_factor_gt 0.2381
_refine_ls_wR_factor_ref 0.2818
_reflns_number_gt 5285
_reflns_number_total 10269
_reflns_threshold_expression >2sigma(I)
_cod_data_source_file ic4018882_si_003.cif
_cod_data_source_block HNP2Co(H)ClSiH2Ph
_cod_original_cell_volume 2714(1)
_cod_database_code 4336333

loop_
_symmetry_equiv_pos_as_xyz
'x, y, z'
'-x, y+1/2, -z'

loop_
_atom_site_label
_atom_site_type_symbol
_atom_site_fract_x
_atom_site_fract_y
_atom_site_fract_z
_atom_site_U_iso_or_equiv
_atom_site_adp_type
_atom_site_occupancy
_atom_site_symmetry_multiplicity
_atom_site_calc_flag
_atom_site_refinement_flags
Co2 Co 0.96318(16) 0.67250(8) 0.03541(14) 0.0383(5) Uani 1 1 d .
Co1 Co 1.31843(15) 0.57389(9) 0.48693(14) 0.0399(5) Uani 1 1 d .
P4 P 0.8275(3) 0.59259(15) 0.0279(3) 0.0313(8) Uani 1 1 d .
Cl11 Cl 1.3039(3) 0.56524(16) 0.2933(3) 0.0426(8) Uani 1 1 d .
P3 P 1.1239(4) 0.73810(18) 0.0250(3) 0.0485(11) Uani 1 1 d .
P2 P 1.4510(3) 0.65492(17) 0.4924(3) 0.0379(9) Uani 1 1 d .
Cl2 Cl 0.9788(3) 0.67999(19) 0.2305(3) 0.0507(10) Uani 1 1 d .
Si1 Si 1.4710(3) 0.51152(19) 0.5760(3) 0.0433(10) Uani 1 1 d .
HI1A H 1.5307 0.5395 0.6217 0.052 Uiso 1 1 calc R
HI1B H 1.4326 0.4850 0.6259 0.052 Uiso 1 1 calc R
P1 P 1.1670(3) 0.50739(19) 0.5073(3) 0.0476(10) Uani 1 1 d .
Si2 Si 0.8233(4) 0.7352(2) -0.0670(3) 0.0506(11) Uani 1 1 d .
HI2A H 0.8657 0.7539 -0.1229 0.061 Uiso 1 1 calc R
HI2B H 0.7576 0.7075 -0.1053 0.061 Uiso 1 1 calc R
N2 N 1.0993(9) 0.6037(5) 0.0660(9) 0.034(3) Uani 1 1 d .
H2 H 1.1268 0.6056 0.1402 0.041 Uiso 1 1 calc R
C14 C 1.5684(11) 0.6511(6) 0.4004(10) 0.034(3) Uani 1 1 d .
H14 H 1.5324 0.6227 0.3396 0.041 Uiso 1 1 calc R
C28 C 0.7439(11) 0.5634(6) -0.1074(9) 0.035(3) Uani 1 1 d .
H28 H 0.6789 0.5954 -0.1339 0.042 Uiso 1 1 calc R
C24 C 0.9362(11) 0.5272(6) 0.0846(11) 0.038(3) Uani 1 1 d .
H24A H 0.9505 0.5283 0.1646 0.046 Uiso 1 1 calc R
H24B H 0.8993 0.4860 0.0606 0.046 Uiso 1 1 calc R
C10 C 1.3393(11) 0.7173(7) 0.4345(10) 0.041(4) Uani 1 1 d .
H10A H 1.3736 0.7591 0.4573 0.050 Uiso 1 1 calc R
H10B H 1.3259 0.7154 0.3545 0.050 Uiso 1 1 calc R
C38 C 1.1186(13) 0.7328(8) -0.2017(14) 0.064(4) Uani 1 1 d .
H38A H 1.1137 0.7560 -0.2696 0.095 Uiso 1 1 calc R
H38B H 1.0421 0.7088 -0.2028 0.095 Uiso 1 1 calc R
H38C H 1.1895 0.7041 -0.1932 0.095 Uiso 1 1 calc R
C11 C 1.5315(12) 0.6869(7) 0.6272(10) 0.045(4) Uani 1 1 d .
H11 H 1.5961 0.6553 0.6571 0.054 Uiso 1 1 calc R
C1 C 1.0627(11) 0.6273(7) 0.5066(11) 0.044(4) Uani 1 1 d .
H1A H 0.9936 0.6559 0.4776 0.052 Uiso 1 1 calc R
H1B H 1.0828 0.6330 0.5860 0.052 Uiso 1 1 calc R
C17 C 1.5669(12) 0.4564(6) 0.5012(12) 0.043(4) Uani 1 1 d .
C32 C 1.2595(11) 0.6831(8) 0.0489(13) 0.058(4) Uani 1 1 d .
H32A H 1.3221 0.6962 0.0052 0.070 Uiso 1 1 calc R
H32B H 1.2986 0.6840 0.1261 0.070 Uiso 1 1 calc R
C30 C 0.6746(14) 0.4998(8) -0.1040(12) 0.063(5) Uani 1 1 d .
H30A H 0.6462 0.4848 -0.1779 0.095 Uiso 1 1 calc R
H30B H 0.6030 0.5058 -0.0679 0.095 Uiso 1 1 calc R
H30C H 0.7309 0.4689 -0.0640 0.095 Uiso 1 1 calc R
C19 C 1.6167(16) 0.4000(8) 0.3445(15) 0.068(5) Uani 1 1 d .
H19 H 1.5937 0.3898 0.2702 0.082 Uiso 1 1 calc R
C29 C 0.8286(12) 0.5602(8) -0.1924(10) 0.052(4) Uani 1 1 d .
H29A H 0.9022 0.5351 -0.1643 0.079 Uiso 1 1 calc R
H29B H 0.8540 0.6027 -0.2088 0.079 Uiso 1 1 calc R
H29C H 0.7837 0.5406 -0.2584 0.079 Uiso 1 1 calc R
C12 C 1.4450(12) 0.6928(9) 0.7096(11) 0.063(5) Uani 1 1 d .
H12A H 1.4942 0.6968 0.7823 0.094 Uiso 1 1 calc R
H12B H 1.3925 0.6553 0.7064 0.094 Uiso 1 1 calc R
H12C H 1.3926 0.7300 0.6932 0.094 Uiso 1 1 calc R
C21 C 1.6722(12) 0.4241(7) 0.5581(13) 0.054(4) Uani 1 1 d .
H21 H 1.6948 0.4321 0.6333 0.064 Uiso 1 1 calc R
C33 C 1.168(2) 0.7977(9) 0.1362(14) 0.082(6) Uani 1 1 d .
H33 H 1.1496 0.7768 0.2029 0.098 Uiso 1 1 calc R
C2 C 1.0255(12) 0.5592(8) 0.4796(13) 0.061(4) Uani 1 1 d .
H2A H 0.9866 0.5558 0.4025 0.073 Uiso 1 1 calc R
H2B H 0.9642 0.5454 0.5242 0.073 Uiso 1 1 calc R
C27 C 0.5827(13) 0.6298(9) 0.0576(14) 0.074(5) Uani 1 1 d .
H27A H 0.5119 0.6161 0.0899 0.112 Uiso 1 1 calc R
H27B H 0.5685 0.6187 -0.0193 0.112 Uiso 1 1 calc R
H27C H 0.5925 0.6753 0.0655 0.112 Uiso 1 1 calc R
C26 C 0.6793(15) 0.5336(8) 0.1722(13) 0.063(4) Uani 1 1 d .
H26A H 0.6134 0.5392 0.2151 0.094 Uiso 1 1 calc R
H26B H 0.7558 0.5206 0.2197 0.094 Uiso 1 1 calc R
H26C H 0.6546 0.5012 0.1172 0.094 Uiso 1 1 calc R
C13 C 1.6000(17) 0.7482(8) 0.6169(12) 0.071(5) Uani 1 1 d .
H13A H 1.5399 0.7814 0.5921 0.107 Uiso 1 1 calc R
H13B H 1.6559 0.7429 0.5646 0.107 Uiso 1 1 calc R
H13C H 1.6482 0.7597 0.6874 0.107 Uiso 1 1 calc R
C22 C 1.7427(15) 0.3826(7) 0.5133(15) 0.067(5) Uani 1 1 d .
H22 H 1.8083 0.3606 0.5571 0.080 Uiso 1 1 calc R
C25 C 0.7019(13) 0.5969(8) 0.1158(12) 0.056(4) Uani 1 1 d .
H25 H 0.7363 0.6258 0.1764 0.067 Uiso 1 1 calc R
C35 C 1.3023(16) 0.8167(8) 0.1642(14) 0.081(6) Uani 1 1 d .
H35A H 1.3211 0.8474 0.1112 0.122 Uiso 1 1 calc R
H35B H 1.3551 0.7797 0.1632 0.122 Uiso 1 1 calc R
H35C H 1.3179 0.8356 0.2365 0.122 Uiso 1 1 calc R
C6 C 1.1611(16) 0.4707(9) 0.6459(18) 0.085(6) Uani 1 1 d .
H6 H 1.2349 0.4425 0.6631 0.102 Uiso 1 1 calc R
C18 C 1.5442(16) 0.4426(7) 0.3901(13) 0.055(4) Uani 1 1 d .
H18 H 1.4774 0.4630 0.3448 0.066 Uiso 1 1 calc R
C37 C 1.248(3) 0.8238(13) -0.102(2) 0.181(17) Uani 1 1 d .
H37A H 1.2488 0.8509 -0.0386 0.271 Uiso 1 1 calc R
H37B H 1.2392 0.8495 -0.1671 0.271 Uiso 1 1 calc R
H37C H 1.3250 0.7998 -0.0935 0.271 Uiso 1 1 calc R
C7 C 1.181(2) 0.5262(11) 0.7346(14) 0.101(7) Uani 1 1 d .
H7A H 1.1007 0.5460 0.7380 0.151 Uiso 1 1 calc R
H7B H 1.2377 0.5576 0.7142 0.151 Uiso 1 1 calc R
H7C H 1.2155 0.5087 0.8056 0.151 Uiso 1 1 calc R
C36 C 1.1345(19) 0.7771(10) -0.1110(16) 0.086(6) Uani 1 1 d .
H36 H 1.0597 0.8047 -0.1261 0.104 Uiso 1 1 calc R
C3 C 1.126(2) 0.4402(11) 0.407(3) 0.183(17) Uani 1 1 d .
H3 H 1.1669 0.4572 0.3476 0.219 Uiso 1 1 calc R
C20 C 1.7173(18) 0.3730(10) 0.4015(17) 0.090(6) Uani 1 1 d .
H20 H 1.7702 0.3478 0.3669 0.108 Uiso 1 1 calc R
C5 C 1.228(2) 0.3857(10) 0.450(3) 0.153(13) Uani 1 1 d .
H5A H 1.2005 0.3617 0.5079 0.229 Uiso 1 1 calc R
H5B H 1.3084 0.4054 0.4776 0.229 Uiso 1 1 calc R
H5C H 1.2370 0.3575 0.3901 0.229 Uiso 1 1 calc R
C4 C 1.018(3) 0.4187(12) 0.343(2) 0.153(13) Uani 1 1 d .
H4A H 0.9625 0.4543 0.3208 0.229 Uiso 1 1 calc R
H4B H 0.9769 0.3887 0.3837 0.229 Uiso 1 1 calc R
H4C H 1.0384 0.3981 0.2782 0.229 Uiso 1 1 calc R
C34 C 1.079(2) 0.8556(11) 0.118(2) 0.130(10) Uani 1 1 d .
H34A H 1.1221 0.8930 0.1504 0.195 Uiso 1 1 calc R
H34B H 1.0062 0.8476 0.1524 0.195 Uiso 1 1 calc R
H34C H 1.0514 0.8623 0.0405 0.195 Uiso 1 1 calc R
C15 C 1.6940(12) 0.6201(7) 0.4546(12) 0.051(4) Uani 1 1 d .
H15A H 1.7413 0.6078 0.3986 0.076 Uiso 1 1 calc R
H15B H 1.6767 0.5829 0.4954 0.076 Uiso 1 1 calc R
H15C H 1.7422 0.6502 0.5038 0.076 Uiso 1 1 calc R
C16 C 1.5985(13) 0.7145(10) 0.3462(14) 0.079(6) Uani 1 1 d .
H16A H 1.6496 0.7410 0.4002 0.119 Uiso 1 1 calc R
H16B H 1.5210 0.7364 0.3176 0.119 Uiso 1 1 calc R
H16C H 1.6437 0.7057 0.2871 0.119 Uiso 1 1 calc R
C8 C 1.048(2) 0.4313(14) 0.655(2) 0.146(11) Uani 1 1 d .
H8A H 1.0416 0.4267 0.7316 0.219 Uiso 1 1 calc R
H8B H 1.0572 0.3897 0.6239 0.219 Uiso 1 1 calc R
H8C H 0.9738 0.4518 0.6163 0.219 Uiso 1 1 calc R
C31 C 1.2142(13) 0.6169(7) 0.0171(12) 0.052(4) Uani 1 1 d U
H31A H 1.1942 0.6133 -0.0626 0.062 Uiso 1 1 calc R
H31B H 1.2798 0.5860 0.0441 0.062 Uiso 1 1 calc R
C23 C 1.0569(11) 0.5357(6) 0.0449(10) 0.036(3) Uani 1 1 d .
H23A H 1.0457 0.5264 -0.0335 0.043 Uiso 1 1 calc R
H23B H 1.1201 0.5066 0.0834 0.043 Uiso 1 1 calc R
C9 C 1.2164(11) 0.7077(6) 0.4735(10) 0.034(3) Uani 1 1 d U
H9A H 1.2264 0.7180 0.5514 0.040 Uiso 1 1 calc R
H9B H 1.1530 0.7362 0.4336 0.040 Uiso 1 1 calc R
C100 C 0.7355(17) 0.8073(7) -0.003(2) 0.112(9) Uani 1 1 d .
N1 N 1.1750(8) 0.6419(5) 0.4559(9) 0.032(3) Uani 1 1 d .
H1 H 1.1463 0.6391 0.3820 0.039 Uiso 1 1 calc R
C140 C 0.6358(18) 0.9164(10) -0.0131(16) 0.092(6) Uiso 1 1 d .
H140 H 0.6103 0.9555 -0.0458 0.110 Uiso 1 1 calc R
C130 C 0.618(2) 0.8947(11) 0.0989(19) 0.110(7) Uiso 1 1 d .
H130 H 0.5608 0.9205 0.1269 0.132 Uiso 1 1 calc R
C101 C 0.707(3) 0.8597(15) -0.067(3) 0.161(11) Uiso 1 1 d .
H010 H 0.7274 0.8629 -0.1372 0.193 Uiso 1 1 calc R
C110 C 0.733(2) 0.7994(12) 0.112(2) 0.106(7) Uiso 1 1 d .
H110 H 0.7749 0.7649 0.1507 0.127 Uiso 1 1 calc R
C120 C 0.664(3) 0.8471(16) 0.171(3) 0.154(11) Uiso 1 1 d .
H120 H 0.6533 0.8447 0.2448 0.185 Uiso 1 1 calc R

loop_
_atom_site_aniso_label
_atom_site_aniso_U_11
_atom_site_aniso_U_22
_atom_site_aniso_U_33
_atom_site_aniso_U_23
_atom_site_aniso_U_13
_atom_site_aniso_U_12
Co2 0.0406(10) 0.0346(10) 0.0314(10) 0.0038(8) -0.0171(8) -0.0032(8)
Co1 0.0249(9) 0.0599(13) 0.0312(10) 0.0052(9) -0.0055(7) 0.0081(8)
P4 0.0257(17) 0.044(2) 0.0194(17) -0.0046(14) -0.0091(13) 0.0014(14)
Cl11 0.0337(17) 0.050(2) 0.0414(18) -0.0086(17) -0.0010(14) 0.0075(16)
P3 0.055(2) 0.048(2) 0.034(2) 0.0093(17) -0.0127(17) -0.0174(19)
P2 0.0234(17) 0.059(3) 0.0276(19) 0.0013(16) -0.0061(14) 0.0012(15)
Cl2 0.0261(17) 0.071(2) 0.051(2) -0.0321(19) -0.0039(15) 0.0054(17)
Si1 0.037(2) 0.058(3) 0.033(2) 0.0074(19) 0.0017(16) 0.0075(18)
P1 0.031(2) 0.052(2) 0.057(3) -0.0013(19) 0.0004(17) -0.0002(16)
Si2 0.037(2) 0.066(3) 0.049(3) 0.029(2) 0.0100(18) 0.0133(19)
N2 0.031(6) 0.042(7) 0.026(6) 0.000(5) -0.005(5) -0.011(5)
C14 0.032(7) 0.049(9) 0.021(7) -0.006(6) -0.001(6) -0.005(6)
C28 0.035(7) 0.039(8) 0.025(6) -0.004(6) -0.008(5) 0.007(6)
C24 0.025(7) 0.038(8) 0.049(8) 0.000(6) 0.001(6) -0.004(6)
C10 0.037(8) 0.054(9) 0.025(7) 0.003(6) -0.018(6) 0.014(6)
C38 0.031(8) 0.074(12) 0.084(12) 0.005(10) 0.008(8) -0.016(8)
C11 0.032(7) 0.067(11) 0.033(8) 0.006(7) -0.001(6) -0.004(7)
C1 0.021(7) 0.053(9) 0.052(8) -0.005(7) -0.009(6) 0.007(6)
C17 0.030(7) 0.046(9) 0.055(10) 0.028(7) 0.010(6) 0.000(6)
C32 0.025(7) 0.079(12) 0.066(10) 0.013(9) -0.002(7) -0.025(7)
C30 0.060(10) 0.083(13) 0.039(9) -0.004(8) -0.014(7) -0.028(9)
C19 0.077(12) 0.066(11) 0.067(11) -0.012(9) 0.028(9) 0.038(9)
C29 0.036(8) 0.093(12) 0.024(7) -0.016(8) -0.008(6) -0.008(8)
C12 0.025(8) 0.131(16) 0.030(8) -0.012(9) -0.001(6) -0.010(8)
C21 0.031(8) 0.060(10) 0.071(10) 0.011(8) 0.013(7) 0.001(7)
C33 0.128(18) 0.065(13) 0.056(11) -0.006(9) 0.024(11) -0.051(12)
C2 0.021(7) 0.084(13) 0.072(11) 0.012(9) -0.005(7) -0.002(7)
C27 0.027(9) 0.117(16) 0.081(12) -0.020(12) 0.014(8) 0.008(9)
C26 0.068(11) 0.073(12) 0.050(10) 0.012(9) 0.018(8) -0.002(9)
C13 0.101(14) 0.064(12) 0.037(9) -0.016(8) -0.021(9) 0.020(10)
C22 0.052(10) 0.048(10) 0.090(14) 0.009(9) -0.016(9) 0.010(8)
C25 0.035(8) 0.091(13) 0.040(8) -0.010(8) 0.003(7) -0.006(8)
C35 0.084(12) 0.070(12) 0.078(12) 0.025(10) -0.017(10) -0.043(10)
C6 0.054(11) 0.079(13) 0.138(18) 0.036(13) 0.059(12) 0.021(9)
C18 0.075(11) 0.040(9) 0.062(11) 0.005(8) 0.041(9) 0.016(7)
C37 0.18(2) 0.18(3) 0.13(2) 0.11(2) -0.087(19) -0.14(2)
C7 0.140(19) 0.132(18) 0.043(11) 0.020(11) 0.054(11) -0.007(15)
C36 0.088(14) 0.094(15) 0.078(13) 0.055(12) 0.016(11) -0.012(11)
C3 0.086(18) 0.078(17) 0.37(5) -0.11(2) 0.00(2) 0.009(13)
C20 0.078(13) 0.106(16) 0.090(15) 0.015(12) 0.024(11) 0.056(12)
C5 0.073(14) 0.082(16) 0.31(4) -0.11(2) 0.049(18) 0.006(12)
C4 0.16(3) 0.102(19) 0.15(2) -0.012(16) -0.10(2) 0.014(17)
C34 0.11(2) 0.086(18) 0.20(3) -0.070(18) 0.060(19) -0.036(15)
C15 0.030(8) 0.062(10) 0.056(9) 0.021(8) -0.008(7) -0.005(7)
C16 0.015(8) 0.160(19) 0.066(11) 0.007(12) 0.016(7) -0.005(9)
C8 0.12(2) 0.20(3) 0.14(2) 0.06(2) 0.087(18) 0.03(2)
C31 0.046(5) 0.057(6) 0.054(5) 0.004(4) 0.013(4) 0.000(4)
C23 0.023(7) 0.051(8) 0.028(7) -0.019(6) -0.009(5) 0.013(6)
C9 0.030(5) 0.034(5) 0.036(5) -0.001(4) 0.004(4) 0.004(4)
C100 0.068(12) 0.025(8) 0.21(2) 0.044(12) -0.074(14) -0.019(8)
N1 0.004(5) 0.051(7) 0.041(6) -0.005(5) 0.002(4) 0.002(4)

loop_
_atom_type_symbol
_atom_type_description
_atom_type_scat_dispersion_real
_atom_type_scat_dispersion_imag
_atom_type_scat_source
C C 0.0033 0.0016 'International Tables Vol C Tables 4.2.6.8 and 6.1.1.4'
H H 0.0000 0.0000 'International Tables Vol C Tables 4.2.6.8 and 6.1.1.4'
N N 0.0061 0.0033 'International Tables Vol C Tables 4.2.6.8 and 6.1.1.4'
Si Si 0.0817 0.0704 'International Tables Vol C Tables 4.2.6.8 and 6.1.1.4'
P P 0.1023 0.0942 'International Tables Vol C Tables 4.2.6.8 and 6.1.1.4'
Cl Cl 0.1484 0.1585 'International Tables Vol C Tables 4.2.6.8 and 6.1.1.4'
Co Co 0.3494 0.9721 'International Tables Vol C Tables 4.2.6.8 and 6.1.1.4'

loop_
_geom_angle_atom_site_label_1
_geom_angle_atom_site_label_2
_geom_angle_atom_site_label_3
_geom_angle
N2 Co2 P4 85.5(3)
N2 Co2 Si2 156.4(3)
P4 Co2 Si2 92.67(15)
N2 Co2 P3 84.6(3)
P4 Co2 P3 167.57(17)
Si2 Co2 P3 93.36(16)
N2 Co2 Cl2 86.4(3)
P4 Co2 Cl2 91.26(14)
Si2 Co2 Cl2 117.17(16)
P3 Co2 Cl2 95.63(14)
N1 Co1 P1 85.0(3)
N1 Co1 P2 86.3(3)
P1 Co1 P2 166.75(17)
N1 Co1 Si1 161.3(3)
P1 Co1 Si1 93.99(16)
P2 Co1 Si1 91.07(15)
N1 Co1 Cl11 87.2(3)
P1 Co1 Cl11 98.47(15)
P2 Co1 Cl11 91.04(14)
Si1 Co1 Cl11 111.40(14)
C24 P4 C28 105.7(6)
C24 P4 C25 106.7(6)
C28 P4 C25 104.5(6)
C24 P4 Co2 100.0(4)
C28 P4 Co2 119.9(4)
C25 P4 Co2 118.4(5)
C32 P3 C33 102.0(9)
C32 P3 C36 104.1(8)
C33 P3 C36 108.6(9)
C32 P3 Co2 101.9(5)
C33 P3 Co2 118.3(6)
C36 P3 Co2 119.0(6)
C10 P2 C14 105.3(6)
C10 P2 C11 105.3(6)
C14 P2 C11 107.7(6)
C10 P2 Co1 99.2(5)
C14 P2 Co1 117.2(4)
C11 P2 Co1 120.0(5)
C17 Si1 Co1 122.2(4)
C2 P1 C3 103.0(9)
C2 P1 C6 104.4(7)
C3 P1 C6 104.7(14)
C2 P1 Co1 102.2(5)
C3 P1 Co1 119.6(11)
C6 P1 Co1 120.4(7)
C100 Si2 Co2 122.5(6)
C31 N2 C23 110.7(10)
C31 N2 Co2 114.4(8)
C23 N2 Co2 116.7(7)
C15 C14 C16 108.4(11)
C15 C14 P2 113.2(9)
C16 C14 P2 116.6(10)
C29 C28 C30 109.7(11)
C29 C28 P4 112.6(8)
C30 C28 P4 115.1(9)
C23 C24 P4 108.6(9)
C9 C10 P2 109.6(9)
C13 C11 C12 111.1(13)
C13 C11 P2 113.1(9)
C12 C11 P2 112.8(9)
N1 C1 C2 107.8(11)
C18 C17 C21 112.7(14)
C18 C17 Si1 126.4(10)
C21 C17 Si1 120.8(12)
C31 C32 P3 108.9(9)
C20 C19 C18 122.5(18)
C22 C21 C17 125.1(16)
C35 C33 C34 112.4(15)
C35 C33 P3 118.0(15)
C34 C33 P3 110.4(15)
C1 C2 P1 109.6(9)
C21 C22 C20 118.9(14)
C27 C25 C26 114.7(13)
C27 C25 P4 112.4(11)
C26 C25 P4 114.1(11)
C8 C6 C7 111.5(16)
C8 C6 P1 116.9(16)
C7 C6 P1 107.9(12)
C19 C18 C17 121.9(16)
C38 C36 C37 116.7(19)
C38 C36 P3 113.3(13)
C37 C36 P3 112.0(14)
C4 C3 C5 115(2)
C4 C3 P1 135(2)
C5 C3 P1 104.1(18)
C19 C20 C22 118.4(16)
N2 C31 C32 108.6(12)
C24 C23 N2 108.3(10)
N1 C9 C10 110.1(10)
C101 C100 C110 129(3)
C101 C100 Si2 117(2)
C110 C100 Si2 113.1(14)
C9 N1 C1 112.5(9)
C9 N1 Co1 115.0(7)
C1 N1 Co1 114.4(8)
C130 C140 C101 107(2)
C120 C130 C140 137(3)
C100 C101 C140 115(3)
C100 C110 C120 120(3)
C130 C120 C110 108(3)

loop_
_geom_bond_atom_site_label_1
_geom_bond_atom_site_label_2
_geom_bond_distance
Co2 N2 2.037(11)
Co2 P4 2.205(4)
Co2 Si2 2.213(4)
Co2 P3 2.223(4)
Co2 Cl2 2.382(4)
Co1 N1 2.079(10)
Co1 P1 2.184(4)
Co1 P2 2.204(4)
Co1 Si1 2.226(4)
Co1 Cl11 2.368(3)
P4 C24 1.852(13)
P4 C28 1.851(11)
P4 C25 1.871(15)
P3 C32 1.837(15)
P3 C33 1.848(18)
P3 C36 1.883(16)
P2 C10 1.827(12)
P2 C14 1.836(13)
P2 C11 1.857(13)
Si1 C17 1.887(15)
P1 C2 1.847(14)
P1 C3 1.87(2)
P1 C6 1.880(19)
Si2 C100 2.01(3)
N2 C31 1.488(17)
N2 C23 1.501(15)
C14 C15 1.539(17)
C14 C16 1.54(2)
C28 C29 1.501(17)
C28 C30 1.526(19)
C24 C23 1.472(17)
C10 C9 1.493(17)
C38 C36 1.44(2)
C11 C13 1.49(2)
C11 C12 1.495(17)
C1 N1 1.481(16)
C1 C2 1.50(2)
C17 C18 1.38(2)
C17 C21 1.395(18)
C32 C31 1.49(2)
C19 C20 1.31(2)
C19 C18 1.365(19)
C21 C22 1.33(2)
C33 C35 1.47(2)
C33 C34 1.54(3)
C27 C25 1.52(2)
C26 C25 1.53(2)
C22 C20 1.37(2)
C6 C8 1.48(3)
C6 C7 1.58(3)
C37 C36 1.54(3)
C3 C4 1.36(3)
C3 C5 1.60(3)
C9 N1 1.450(15)
C100 C101 1.35(3)
C100 C110 1.43(3)
C140 C130 1.49(3)
C140 C101 1.61(3)
C130 C120 1.37(3)
C110 C120 1.51(4)
